data_4349824
loop_
_publ_author_name
'Mohamed Kasim, Mohamed Subarkhan'
'Sundar, Saranya'
'Rengan, Ramesh'

_publ_section_title
;
 Synthesis and structure of new binuclear ruthenium(ii) arene benzil
 bis(benzoylhydrazone) complexes: investigation on antiproliferative
 activity and apoptosis induction
;
_journal_issue 3
_journal_name_full 'Inorganic Chemistry Frontiers'
_journal_page_first 585
_journal_paper_doi 10.1039/C7QI00761B
_journal_volume 5
_journal_year 2018
_chemical_formula_moiety 'C42 H36 Cl2 N4 O4 Ru2'
_chemical_formula_sum 'C42 H36 Cl2 N4 O4 Ru2'
_chemical_formula_weight 933.79
_space_group_crystal_system monoclinic
_space_group_IT_number 14
_space_group_name_Hall '-P 2ybc'
_space_group_name_H-M_alt 'P 1 21/c 1'
_atom_sites_solution_hydrogens geom
_atom_sites_solution_primary direct
_atom_sites_solution_secondary difmap
_audit_creation_method SHELXL-2013
_audit_update_record
;
2016-12-05 deposited with the CCDC.
2017-12-26 downloaded from the CCDC.
;
_cell_angle_alpha 90
_cell_angle_beta 95.7620(10)
_cell_angle_gamma 90
_cell_formula_units_Z 4
_cell_length_a 22.1609(7)
_cell_length_b 8.6759(3)
_cell_length_c 21.5920(7)
_cell_measurement_reflns_used 9939
_cell_measurement_temperature 173(2)
_cell_measurement_theta_max 29.92
_cell_measurement_theta_min 2.51
_cell_volume 4130.4(2)
_computing_cell_refinement 'Bruker SAINT'
_computing_data_collection 'Bruker APEX2'
_computing_data_reduction 'Bruker SAINT'
_computing_molecular_graphics 'Bruker SHELXTL'
_computing_publication_material 'Bruker SHELXTL'
_computing_structure_refinement 'SHELXL-2013 (Sheldrick, 2013)'
_computing_structure_solution 'SHELXS-2013 (Sheldrick, 2013)'
_diffrn_ambient_temperature 173(2)
_diffrn_measured_fraction_theta_full 1.000
_diffrn_measured_fraction_theta_max 0.999
_diffrn_measurement_device_type 'Bruker APEX-II CCD'
_diffrn_measurement_method '\f and \w scans'
_diffrn_radiation_type MoK\a
_diffrn_radiation_wavelength 0.71073
_diffrn_reflns_av_R_equivalents 0.0391
_diffrn_reflns_av_unetI/netI 0.0290
_diffrn_reflns_Laue_measured_fraction_full 1.000
_diffrn_reflns_Laue_measured_fraction_max 0.999
_diffrn_reflns_limit_h_max 31
_diffrn_reflns_limit_h_min -31
_diffrn_reflns_limit_k_max 12
_diffrn_reflns_limit_k_min -12
_diffrn_reflns_limit_l_max 30
_diffrn_reflns_limit_l_min -30
_diffrn_reflns_number 70543
_diffrn_reflns_point_group_measured_fraction_full 1.000
_diffrn_reflns_point_group_measured_fraction_max 0.999
_diffrn_reflns_theta_full 25.242
_diffrn_reflns_theta_max 30.018
_diffrn_reflns_theta_min 1.847
_diffrn_source 'fine focus sealed tube'
_exptl_absorpt_coefficient_mu 0.905
_exptl_absorpt_correction_T_max 0.7460
_exptl_absorpt_correction_T_min 0.6765
_exptl_absorpt_correction_type multi-scan
_exptl_absorpt_process_details sadabs
_exptl_crystal_colour orange
_exptl_crystal_density_diffrn 1.502
_exptl_crystal_description prism
_exptl_crystal_F_000 1880
_exptl_crystal_size_max 0.300
_exptl_crystal_size_mid 0.250
_exptl_crystal_size_min 0.200
_platon_squeeze_details
;
 The residual electron density was assigned to a molecule of the
 ethanol solvent [77/4 = 19 e per asymmetric unit; one molecule of
 C2H5OH would give 26e].
;
_refine_diff_density_max 2.327
_refine_diff_density_min -1.218
_refine_diff_density_rms 0.104
_refine_ls_extinction_method none
_refine_ls_goodness_of_fit_ref 1.110
_refine_ls_hydrogen_treatment constr
_refine_ls_matrix_type full
_refine_ls_number_parameters 489
_refine_ls_number_reflns 12051
_refine_ls_number_restraints 0
_refine_ls_restrained_S_all 1.110
_refine_ls_R_factor_all 0.0610
_refine_ls_R_factor_gt 0.0475
_refine_ls_shift/su_max 0.002
_refine_ls_shift/su_mean 0.000
_refine_ls_structure_factor_coef Fsqd
_refine_ls_weighting_details 'w=1/[\s^2^(Fo^2^)+(0.0352P)^2^+9.8367P] where P=(Fo^2^+2Fc^2^)/3'
_refine_ls_weighting_scheme calc
_refine_ls_wR_factor_gt 0.0993
_refine_ls_wR_factor_ref 0.1039
_reflns_Friedel_coverage 0.000
_reflns_number_gt 10038
_reflns_number_total 12051
_reflns_threshold_expression 'I > 2\s(I)'
_cod_data_source_file c7qi00761b2.cif
_cod_data_source_block dmds161103
_cod_original_sg_symbol_H-M 'P 21/c'
_cod_database_code 4349824
_shelx_space_group_comment
;
The symmetry employed for this shelxl refinement is uniquely defined
by the following loop, which should always be used as a source of
symmetry information in preference to the above space-group names.
They are only intended as comments.
;
_shelx_estimated_absorpt_t_min 0.773
_shelx_estimated_absorpt_t_max 0.840
_shelxl_version_number 2013-4

loop_
_space_group_symop_operation_xyz
'x, y, z'
'-x, y+1/2, -z+1/2'
'-x, -y, -z'
'x, -y-1/2, z-1/2'

loop_
_atom_site_label
_atom_site_type_symbol
_atom_site_fract_x
_atom_site_fract_y
_atom_site_fract_z
_atom_site_U_iso_or_equiv
_atom_site_adp_type
_atom_site_occupancy
_atom_site_site_symmetry_order
_atom_site_calc_flag
_atom_site_refinement_flags_posn
_atom_site_refinement_flags_adp
C1 C 0.23512(14) 1.2530(4) 0.12011(14) 0.0238(6) Uani 1 1 d . .
C2 C 0.25070(16) 1.3592(4) 0.07577(16) 0.0315(7) Uani 1 1 d . .
H2 H 0.2799 1.3328 0.0482 0.038 Uiso 1 1 calc R U
C3 C 0.2236(2) 1.5021(4) 0.07206(19) 0.0404(9) Uani 1 1 d . .
H3 H 0.2345 1.5743 0.0420 0.048 Uiso 1 1 calc R U
C4 C 0.1807(2) 1.5416(5) 0.1117(2) 0.0507(11) Uani 1 1 d . .
H4 H 0.1616 1.6397 0.1083 0.061 Uiso 1 1 calc R U
C5 C 0.1660(2) 1.4380(6) 0.1558(2) 0.0571(13) Uani 1 1 d . .
H5 H 0.1365 1.4650 0.1830 0.069 Uiso 1 1 calc R U
C6 C 0.19345(19) 1.2949(5) 0.16126(18) 0.0401(9) Uani 1 1 d . .
H6 H 0.1839 1.2256 0.1929 0.048 Uiso 1 1 calc R U
C7 C 0.26565(12) 1.1024(4) 0.12669(13) 0.0201(5) Uani 1 1 d . .
C8 C 0.28985(12) 1.0544(4) 0.19144(13) 0.0193(5) Uani 1 1 d . .
C9 C 0.34511(13) 1.1326(4) 0.21966(13) 0.0217(6) Uani 1 1 d . .
C10 C 0.35064(14) 1.1752(4) 0.28239(14) 0.0256(6) Uani 1 1 d . .
H10 H 0.3193 1.1506 0.3077 0.031 Uiso 1 1 calc R U
C11 C 0.40200(16) 1.2537(4) 0.30774(16) 0.0321(7) Uani 1 1 d . .
H11 H 0.4059 1.2822 0.3504 0.039 Uiso 1 1 calc R U
C12 C 0.44723(16) 1.2903(5) 0.27096(18) 0.0390(9) Uani 1 1 d . .
H12 H 0.4823 1.3439 0.2885 0.047 Uiso 1 1 calc R U
C13 C 0.44210(16) 1.2496(5) 0.20884(18) 0.0420(9) Uani 1 1 d . .
H13 H 0.4736 1.2746 0.1839 0.050 Uiso 1 1 calc R U
C14 C 0.39086(15) 1.1723(4) 0.18290(16) 0.0325(7) Uani 1 1 d . .
H14 H 0.3870 1.1464 0.1399 0.039 Uiso 1 1 calc R U
C15 C 0.32606(13) 0.8125(4) 0.04662(13) 0.0212(6) Uani 1 1 d . .
C16 C 0.37238(13) 0.6902(4) 0.05248(13) 0.0219(6) Uani 1 1 d . .
C17 C 0.42021(14) 0.6917(4) 0.10000(14) 0.0273(6) Uani 1 1 d . .
H17 H 0.4239 0.7751 0.1286 0.033 Uiso 1 1 calc R U
C18 C 0.46207(14) 0.5734(4) 0.10579(14) 0.0295(7) Uani 1 1 d . .
H18 H 0.4943 0.5757 0.1383 0.035 Uiso 1 1 calc R U
C19 C 0.45696(14) 0.4508(4) 0.06404(14) 0.0257(6) Uani 1 1 d . .
C20 C 0.41101(14) 0.4504(4) 0.01532(14) 0.0264(6) Uani 1 1 d . .
H20 H 0.4083 0.3689 -0.0142 0.032 Uiso 1 1 calc R U
C21 C 0.36928(14) 0.5687(4) 0.01004(14) 0.0248(6) Uani 1 1 d . .
H21 H 0.3378 0.5674 -0.0232 0.030 Uiso 1 1 calc R U
C22 C 0.49364(18) 0.2036(5) 0.03597(19) 0.0395(8) Uani 1 1 d . .
H22A H 0.4538 0.1560 0.0383 0.059 Uiso 1 1 calc R U
H22B H 0.5255 0.1296 0.0499 0.059 Uiso 1 1 calc R U
H22C H 0.4978 0.2340 -0.0071 0.059 Uiso 1 1 calc R U
C23 C 0.17380(13) 0.8220(4) 0.22557(13) 0.0207(5) Uani 1 1 d . .
C24 C 0.10810(13) 0.7947(4) 0.20883(14) 0.0224(6) Uani 1 1 d . .
C25 C 0.07489(14) 0.8781(4) 0.16146(16) 0.0305(7) Uani 1 1 d . .
H25 H 0.0947 0.9533 0.1387 0.037 Uiso 1 1 calc R U
C26 C 0.01360(16) 0.8518(5) 0.14768(19) 0.0416(9) Uani 1 1 d . .
H26 H -0.0086 0.9079 0.1152 0.050 Uiso 1 1 calc R U
C27 C -0.01567(16) 0.7433(5) 0.1813(2) 0.0450(10) Uani 1 1 d . .
C28 C 0.01637(16) 0.6597(5) 0.22849(19) 0.0410(9) Uani 1 1 d . .
H28 H -0.0036 0.5851 0.2514 0.049 Uiso 1 1 calc R U
C29 C 0.07806(14) 0.6866(4) 0.24181(16) 0.0309(7) Uani 1 1 d . .
H29 H 0.1002 0.6299 0.2742 0.037 Uiso 1 1 calc R U
C30 C -0.1074(2) 0.6143(9) 0.1981(3) 0.101(3) Uani 1 1 d . .
H30A H -0.0921 0.5111 0.1899 0.151 Uiso 1 1 calc R U
H30B H -0.1510 0.6191 0.1847 0.151 Uiso 1 1 calc R U
H30C H -0.1005 0.6362 0.2428 0.151 Uiso 1 1 calc R U
C31 C 0.14768(19) 0.9297(9) 0.0063(3) 0.0693(17) Uani 1 1 d . .
H31 H 0.1355 0.8720 0.0404 0.083 Uiso 1 1 calc R U
C32 C 0.1641(2) 0.8581(6) -0.0459(3) 0.0646(16) Uani 1 1 d . .
H32 H 0.1639 0.7487 -0.0472 0.077 Uiso 1 1 calc R U
C33 C 0.18079(19) 0.9365(8) -0.0961(2) 0.0638(17) Uani 1 1 d . .
H33 H 0.1907 0.8817 -0.1318 0.077 Uiso 1 1 calc R U
C34 C 0.1833(2) 1.0943(9) -0.0953(2) 0.0714(18) Uani 1 1 d . .
H34 H 0.1957 1.1488 -0.1300 0.086 Uiso 1 1 calc R U
C35 C 0.1673(2) 1.1765(6) -0.0421(3) 0.0728(19) Uani 1 1 d . .
H35 H 0.1688 1.2859 -0.0409 0.087 Uiso 1 1 calc R U
C36 C 0.14948(18) 1.0935(9) 0.0077(2) 0.0707(19) Uani 1 1 d . .
H36 H 0.1383 1.1466 0.0433 0.085 Uiso 1 1 calc R U
C37 C 0.37917(18) 0.7852(5) 0.2607(2) 0.0535(13) Uani 1 1 d . .
H37 H 0.3996 0.8572 0.2370 0.064 Uiso 1 1 calc R U
C38 C 0.3446(2) 0.6711(6) 0.23056(19) 0.0497(12) Uani 1 1 d . .
H38 H 0.3413 0.6639 0.1864 0.060 Uiso 1 1 calc R U
C39 C 0.31555(19) 0.5697(5) 0.2642(2) 0.0518(11) Uani 1 1 d . .
H39 H 0.2909 0.4928 0.2430 0.062 Uiso 1 1 calc R U
C40 C 0.32044(19) 0.5736(5) 0.3286(2) 0.0532(13) Uani 1 1 d . .
H40 H 0.3007 0.4975 0.3509 0.064 Uiso 1 1 calc R U
C41 C 0.3534(2) 0.6857(6) 0.35987(17) 0.0541(14) Uani 1 1 d . .
H41 H 0.3554 0.6900 0.4040 0.065 Uiso 1 1 calc R U
C42 C 0.38500(17) 0.7975(6) 0.3270(3) 0.0598(15) Uani 1 1 d . .
H42 H 0.4088 0.8761 0.3482 0.072 Uiso 1 1 calc R U
N1 N 0.27663(11) 1.0172(3) 0.08027(11) 0.0208(5) Uani 1 1 d . .
N2 N 0.31870(11) 0.8979(3) 0.09561(11) 0.0219(5) Uani 1 1 d . .
N3 N 0.25966(10) 0.9554(3) 0.22129(11) 0.0191(5) Uani 1 1 d . .
N4 N 0.20050(10) 0.9264(3) 0.19354(11) 0.0207(5) Uani 1 1 d . .
O1 O 0.29484(10) 0.8262(3) -0.00694(9) 0.0250(4) Uani 1 1 d . .
O2 O 0.49905(11) 0.3366(3) 0.07501(12) 0.0348(6) Uani 1 1 d . .
O3 O 0.19971(9) 0.7427(3) 0.27110(10) 0.0256(5) Uani 1 1 d . .
O4 O -0.07618(13) 0.7261(5) 0.16437(19) 0.0788(14) Uani 1 1 d . .
Cl1 Cl 0.32395(4) 1.14765(11) -0.03807(4) 0.0377(2) Uani 1 1 d . .
Cl2 Cl 0.25245(4) 0.96151(11) 0.36842(3) 0.03032(17) Uani 1 1 d . .
Ru1 Ru 0.23675(2) 1.00941(3) -0.01227(2) 0.02192(6) Uani 1 1 d . .
Ru2 Ru 0.29002(2) 0.79782(3) 0.29106(2) 0.02029(6) Uani 1 1 d . .

loop_
_atom_site_aniso_label
_atom_site_aniso_U_11
_atom_site_aniso_U_22
_atom_site_aniso_U_33
_atom_site_aniso_U_23
_atom_site_aniso_U_13
_atom_site_aniso_U_12
C1 0.0317(15) 0.0193(14) 0.0196(13) -0.0009(11) -0.0018(11) 0.0016(12)
C2 0.0339(17) 0.0254(16) 0.0351(17) 0.0030(14) 0.0037(13) 0.0008(14)
C3 0.057(2) 0.0228(17) 0.042(2) 0.0045(15) 0.0076(17) 0.0028(17)
C4 0.073(3) 0.029(2) 0.051(2) 0.0001(18) 0.011(2) 0.021(2)
C5 0.077(3) 0.045(3) 0.055(3) 0.005(2) 0.030(2) 0.028(2)
C6 0.056(2) 0.0297(19) 0.0377(19) 0.0035(16) 0.0182(17) 0.0098(17)
C7 0.0202(12) 0.0224(14) 0.0177(12) 0.0025(11) 0.0015(10) -0.0014(11)
C8 0.0191(12) 0.0223(14) 0.0165(12) -0.0009(10) 0.0017(10) 0.0010(11)
C9 0.0203(12) 0.0231(15) 0.0214(13) 0.0031(11) 0.0014(10) -0.0001(11)
C10 0.0244(14) 0.0273(16) 0.0247(14) 0.0006(12) 0.0006(11) -0.0005(12)
C11 0.0338(17) 0.0293(17) 0.0309(16) -0.0025(14) -0.0086(13) -0.0007(14)
C12 0.0303(16) 0.041(2) 0.043(2) 0.0079(17) -0.0118(15) -0.0122(16)
C13 0.0285(17) 0.058(3) 0.0396(19) 0.0133(18) 0.0022(14) -0.0172(17)
C14 0.0286(15) 0.043(2) 0.0259(15) 0.0053(14) 0.0036(12) -0.0092(15)
C15 0.0204(12) 0.0246(15) 0.0187(12) 0.0003(11) 0.0025(10) -0.0012(11)
C16 0.0223(13) 0.0265(15) 0.0173(12) 0.0004(11) 0.0034(10) 0.0004(12)
C17 0.0241(14) 0.0357(18) 0.0215(13) -0.0072(13) -0.0002(11) 0.0006(13)
C18 0.0222(14) 0.042(2) 0.0235(14) -0.0018(14) -0.0036(11) 0.0029(14)
C19 0.0230(13) 0.0287(16) 0.0257(14) 0.0014(12) 0.0043(11) 0.0033(12)
C20 0.0274(15) 0.0280(16) 0.0237(14) -0.0032(12) 0.0016(11) 0.0001(13)
C21 0.0243(14) 0.0279(16) 0.0216(13) 0.0002(12) 0.0001(11) -0.0010(12)
C22 0.0387(19) 0.035(2) 0.045(2) -0.0027(17) 0.0042(16) 0.0116(16)
C23 0.0197(12) 0.0227(15) 0.0195(12) -0.0010(11) 0.0009(10) 0.0002(11)
C24 0.0186(12) 0.0238(15) 0.0248(13) -0.0011(12) 0.0012(10) 0.0004(11)
C25 0.0240(14) 0.0357(19) 0.0313(16) 0.0098(14) 0.0008(12) -0.0032(13)
C26 0.0268(16) 0.050(2) 0.046(2) 0.0208(18) -0.0107(15) -0.0029(16)
C27 0.0224(15) 0.051(2) 0.059(2) 0.021(2) -0.0085(16) -0.0080(16)
C28 0.0259(16) 0.044(2) 0.052(2) 0.0220(18) -0.0015(15) -0.0080(15)
C29 0.0240(14) 0.0326(18) 0.0351(17) 0.0116(14) -0.0014(12) -0.0012(13)
C30 0.034(2) 0.122(6) 0.140(6) 0.085(5) -0.023(3) -0.034(3)
C31 0.0251(19) 0.123(6) 0.060(3) 0.003(3) 0.0033(19) -0.018(3)
C32 0.034(2) 0.046(3) 0.107(5) -0.015(3) -0.028(3) -0.0004(19)
C33 0.034(2) 0.114(5) 0.039(2) -0.036(3) -0.0164(17) 0.023(3)
C34 0.046(2) 0.124(5) 0.039(2) 0.044(3) -0.0173(19) 0.005(3)
C35 0.051(3) 0.040(3) 0.118(5) -0.008(3) -0.040(3) 0.018(2)
C36 0.0246(18) 0.137(6) 0.048(3) -0.044(3) -0.0110(17) 0.022(3)
C37 0.0319(18) 0.050(3) 0.085(3) 0.035(3) 0.036(2) 0.0210(19)
C38 0.050(2) 0.068(3) 0.0321(18) 0.003(2) 0.0115(17) 0.035(2)
C39 0.039(2) 0.036(2) 0.078(3) -0.012(2) -0.006(2) 0.0134(18)
C40 0.040(2) 0.045(2) 0.079(3) 0.031(2) 0.027(2) 0.0210(19)
C41 0.056(2) 0.083(4) 0.0233(16) 0.005(2) 0.0021(16) 0.048(3)
C42 0.0202(16) 0.052(3) 0.101(4) -0.027(3) -0.025(2) 0.0153(18)
N1 0.0215(11) 0.0220(13) 0.0186(11) 0.0028(9) 0.0013(9) 0.0002(10)
N2 0.0238(11) 0.0240(13) 0.0175(10) 0.0010(10) 0.0001(9) 0.0050(10)
N3 0.0172(10) 0.0234(12) 0.0167(10) -0.0004(9) 0.0012(8) 0.0004(9)
N4 0.0177(10) 0.0243(13) 0.0196(11) 0.0018(10) -0.0008(8) -0.0020(10)
O1 0.0271(10) 0.0293(12) 0.0177(9) -0.0030(8) -0.0023(8) 0.0048(9)
O2 0.0287(11) 0.0377(14) 0.0368(13) -0.0021(11) -0.0029(10) 0.0107(10)
O3 0.0212(10) 0.0303(12) 0.0249(10) 0.0080(9) 0.0000(8) -0.0034(9)
O4 0.0273(14) 0.095(3) 0.108(3) 0.065(2) -0.0233(16) -0.0235(16)
Cl1 0.0430(5) 0.0384(5) 0.0332(4) -0.0035(4) 0.0113(3) -0.0122(4)
Cl2 0.0276(3) 0.0422(5) 0.0213(3) -0.0014(3) 0.0036(3) 0.0086(3)
Ru1 0.02217(11) 0.02567(13) 0.01705(10) -0.00039(9) -0.00226(8) 0.00121(9)
Ru2 0.01700(10) 0.02705(13) 0.01683(10) 0.00402(9) 0.00179(7) 0.00380(9)

loop_
_atom_type_symbol
_atom_type_description
_atom_type_scat_dispersion_real
_atom_type_scat_dispersion_imag
_atom_type_scat_source
C C 0.0033 0.0016 'International Tables Vol C Tables 4.2.6.8 and 6.1.1.4'
H H 0.0000 0.0000 'International Tables Vol C Tables 4.2.6.8 and 6.1.1.4'
N N 0.0061 0.0033 'International Tables Vol C Tables 4.2.6.8 and 6.1.1.4'
O O 0.0106 0.0060 'International Tables Vol C Tables 4.2.6.8 and 6.1.1.4'
Cl Cl 0.1484 0.1585 'International Tables Vol C Tables 4.2.6.8 and 6.1.1.4'
Ru Ru -1.2594 0.8363 'International Tables Vol C Tables 4.2.6.8 and 6.1.1.4'

loop_
_geom_angle_atom_site_label_1
_geom_angle_atom_site_label_2
_geom_angle_atom_site_label_3
_geom_angle
C6 C1 C2 119.4(3)
C6 C1 C7 119.9(3)
C2 C1 C7 120.6(3)
C3 C2 C1 119.9(3)
C3 C2 H2 120.1
C1 C2 H2 120.1
C2 C3 C4 120.7(4)
C2 C3 H3 119.7
C4 C3 H3 119.7
C5 C4 C3 119.5(4)
C5 C4 H4 120.3
C3 C4 H4 120.3
C4 C5 C6 121.0(4)
C4 C5 H5 119.5
C6 C5 H5 119.5
C5 C6 C1 119.6(4)
C5 C6 H6 120.2
C1 C6 H6 120.2
N1 C7 C1 123.7(3)
N1 C7 C8 119.1(3)
C1 C7 C8 116.9(2)
N3 C8 C9 123.1(3)
N3 C8 C7 119.4(2)
C9 C8 C7 117.4(2)
C14 C9 C10 119.3(3)
C14 C9 C8 120.0(3)
C10 C9 C8 120.7(3)
C11 C10 C9 120.0(3)
C11 C10 H10 120.0
C9 C10 H10 120.0
C12 C11 C10 120.0(3)
C12 C11 H11 120.0
C10 C11 H11 120.0
C11 C12 C13 120.5(3)
C11 C12 H12 119.7
C13 C12 H12 119.7
C12 C13 C14 120.0(3)
C12 C13 H13 120.0
C14 C13 H13 120.0
C13 C14 C9 120.2(3)
C13 C14 H14 119.9
C9 C14 H14 119.9
O1 C15 N2 124.7(3)
O1 C15 C16 116.7(3)
N2 C15 C16 118.6(3)
C21 C16 C17 118.2(3)
C21 C16 C15 120.0(3)
C17 C16 C15 121.8(3)
C18 C17 C16 120.8(3)
C18 C17 H17 119.6
C16 C17 H17 119.6
C17 C18 C19 120.0(3)
C17 C18 H18 120.0
C19 C18 H18 120.0
O2 C19 C20 124.5(3)
O2 C19 C18 115.6(3)
C20 C19 C18 119.9(3)
C21 C20 C19 119.7(3)
C21 C20 H20 120.2
C19 C20 H20 120.2
C20 C21 C16 121.4(3)
C20 C21 H21 119.3
C16 C21 H21 119.3
O2 C22 H22A 109.5
O2 C22 H22B 109.5
H22A C22 H22B 109.5
O2 C22 H22C 109.5
H22A C22 H22C 109.5
H22B C22 H22C 109.5
O3 C23 N4 125.4(3)
O3 C23 C24 116.9(3)
N4 C23 C24 117.6(3)
C29 C24 C25 118.7(3)
C29 C24 C23 119.5(3)
C25 C24 C23 121.8(3)
C26 C25 C24 120.4(3)
C26 C25 H25 119.8
C24 C25 H25 119.8
C25 C26 C27 120.1(3)
C25 C26 H26 120.0
C27 C26 H26 120.0
O4 C27 C28 123.9(4)
O4 C27 C26 115.6(3)
C28 C27 C26 120.5(3)
C27 C28 C29 119.0(3)
C27 C28 H28 120.5
C29 C28 H28 120.5
C24 C29 C28 121.4(3)
C24 C29 H29 119.3
C28 C29 H29 119.3
O4 C30 H30A 109.5
O4 C30 H30B 109.5
H30A C30 H30B 109.5
O4 C30 H30C 109.5
H30A C30 H30C 109.5
H30B C30 H30C 109.5
C32 C31 C36 117.5(5)
C32 C31 Ru1 70.7(3)
C36 C31 Ru1 70.2(3)
C32 C31 H31 121.2
C36 C31 H31 121.2
Ru1 C31 H31 130.2
C33 C32 C31 123.0(5)
C33 C32 Ru1 73.1(3)
C31 C32 Ru1 72.3(3)
C33 C32 H32 118.5
C31 C32 H32 118.5
Ru1 C32 H32 128.6
C32 C33 C34 120.1(5)
C32 C33 Ru1 70.2(2)
C34 C33 Ru1 71.4(3)
C32 C33 H33 119.9
C34 C33 H33 119.9
Ru1 C33 H33 131.3
C33 C34 C35 119.9(5)
C33 C34 Ru1 72.0(2)
C35 C34 Ru1 70.5(2)
C33 C34 H34 120.1
C35 C34 H34 120.1
Ru1 C34 H34 130.0
C36 C35 C34 118.6(5)
C36 C35 Ru1 70.7(3)
C34 C35 Ru1 71.2(3)
C36 C35 H35 120.7
C34 C35 H35 120.7
Ru1 C35 H35 129.7
C35 C36 C31 120.9(5)
C35 C36 Ru1 71.9(3)
C31 C36 Ru1 71.4(3)
C35 C36 H36 119.6
C31 C36 H36 119.6
Ru1 C36 H36 129.7
C38 C37 C42 121.2(4)
C38 C37 Ru2 72.2(2)
C42 C37 Ru2 71.6(2)
C38 C37 H37 119.4
C42 C37 H37 119.4
Ru2 C37 H37 129.3
C39 C38 C37 119.3(4)
C39 C38 Ru2 71.3(2)
C37 C38 Ru2 70.6(2)
C39 C38 H38 120.4
C37 C38 H38 120.4
Ru2 C38 H38 130.2
C38 C39 C40 122.2(4)
C38 C39 Ru2 72.4(3)
C40 C39 Ru2 72.7(3)
C38 C39 H39 118.9
C40 C39 H39 118.9
Ru2 C39 H39 128.3
C41 C40 C39 120.1(4)
C41 C40 Ru2 71.1(2)
C39 C40 Ru2 70.1(2)
C41 C40 H40 119.9
C39 C40 H40 119.9
Ru2 C40 H40 131.7
C40 C41 C42 120.5(4)
C40 C41 Ru2 72.6(2)
C42 C41 Ru2 70.8(2)
C40 C41 H41 119.7
C42 C41 H41 119.7
Ru2 C41 H41 129.2
C41 C42 C37 116.6(4)
C41 C42 Ru2 70.8(2)
C37 C42 Ru2 69.8(2)
C41 C42 H42 121.7
C37 C42 H42 121.7
Ru2 C42 H42 130.0
C7 N1 N2 114.2(2)
C7 N1 Ru1 131.6(2)
N2 N1 Ru1 113.85(17)
C15 N2 N1 110.9(2)
C8 N3 N4 114.3(2)
C8 N3 Ru2 130.10(19)
N4 N3 Ru2 114.03(18)
C23 N4 N3 110.4(2)
C15 O1 Ru1 113.59(19)
C19 O2 C22 118.0(3)
C23 O3 Ru2 112.65(18)
C27 O4 C30 116.8(3)
O1 Ru1 N1 76.64(9)
O1 Ru1 C32 89.44(14)
N1 Ru1 C32 124.79(19)
O1 Ru1 C36 145.8(2)
N1 Ru1 C36 95.67(14)
C32 Ru1 C36 67.4(2)
O1 Ru1 C35 164.53(18)
N1 Ru1 C35 118.64(19)
C32 Ru1 C35 79.76(19)
C36 Ru1 C35 37.4(2)
O1 Ru1 C31 108.8(2)
N1 Ru1 C31 97.93(15)
C32 Ru1 C31 37.0(2)
C36 Ru1 C31 38.5(2)
C35 Ru1 C31 68.6(2)
O1 Ru1 C34 126.8(2)
N1 Ru1 C34 156.1(2)
C32 Ru1 C34 66.4(2)
C36 Ru1 C34 67.9(2)
C35 Ru1 C34 38.4(2)
C31 Ru1 C34 80.2(2)
O1 Ru1 C33 97.11(16)
N1 Ru1 C33 161.2(2)
C32 Ru1 C33 36.7(2)
C36 Ru1 C33 79.48(16)
C35 Ru1 C33 67.6(2)
C31 Ru1 C33 67.0(2)
C34 Ru1 C33 36.6(2)
O1 Ru1 Cl1 83.32(7)
N1 Ru1 Cl1 86.15(7)
C32 Ru1 Cl1 145.62(19)
C36 Ru1 Cl1 129.9(2)
C35 Ru1 Cl1 99.34(18)
C31 Ru1 Cl1 167.8(2)
C34 Ru1 Cl1 91.40(15)
C33 Ru1 Cl1 110.96(17)
O3 Ru2 N3 76.47(9)
O3 Ru2 C37 146.00(17)
N3 Ru2 C37 93.04(13)
O3 Ru2 C39 90.36(14)
N3 Ru2 C39 118.70(15)
C37 Ru2 C39 66.18(19)
O3 Ru2 C38 110.20(15)
N3 Ru2 C38 93.22(13)
C37 Ru2 C38 37.19(19)
C39 Ru2 C38 36.27(19)
O3 Ru2 C41 125.96(17)
N3 Ru2 C41 157.56(17)
C37 Ru2 C41 68.51(17)
C39 Ru2 C41 66.62(18)
C38 Ru2 C41 79.83(15)
O3 Ru2 C42 164.07(17)
N3 Ru2 C42 119.24(18)
C37 Ru2 C42 38.7(2)
C39 Ru2 C42 79.84(17)
C38 Ru2 C42 68.58(18)
C41 Ru2 C42 38.4(2)
O3 Ru2 C40 97.33(14)
N3 Ru2 C40 155.75(17)
C37 Ru2 C40 78.99(15)
C39 Ru2 C40 37.19(19)
C38 Ru2 C40 66.58(17)
C41 Ru2 C40 36.23(19)
C42 Ru2 C40 67.31(19)
O3 Ru2 Cl2 83.43(7)
N3 Ru2 Cl2 90.31(7)
C37 Ru2 Cl2 129.48(16)
C39 Ru2 Cl2 148.06(15)
C38 Ru2 Cl2 166.36(14)
C41 Ru2 Cl2 91.97(11)
C42 Ru2 Cl2 98.24(13)
C40 Ru2 Cl2 112.52(14)

loop_
_geom_bond_atom_site_label_1
_geom_bond_atom_site_label_2
_geom_bond_distance
C1 C6 1.393(5)
C1 C2 1.397(5)
C1 C7 1.472(4)
C2 C3 1.376(5)
C2 H2 0.9500
C3 C4 1.385(6)
C3 H3 0.9500
C4 C5 1.372(6)
C4 H4 0.9500
C5 C6 1.382(6)
C5 H5 0.9500
C6 H6 0.9500
C7 N1 1.288(4)
C7 C8 1.505(4)
C8 N3 1.299(4)
C8 C9 1.477(4)
C9 C14 1.392(4)
C9 C10 1.398(4)
C10 C11 1.391(4)
C10 H10 0.9500
C11 C12 1.377(5)
C11 H11 0.9500
C12 C13 1.380(6)
C12 H12 0.9500
C13 C14 1.388(5)
C13 H13 0.9500
C14 H14 0.9500
C15 O1 1.292(3)
C15 N2 1.315(4)
C15 C16 1.473(4)
C16 C21 1.394(4)
C16 C17 1.399(4)
C17 C18 1.381(5)
C17 H17 0.9500
C18 C19 1.392(5)
C18 H18 0.9500
C19 O2 1.365(4)
C19 C20 1.389(4)
C20 C21 1.379(5)
C20 H20 0.9500
C21 H21 0.9500
C22 O2 1.427(5)
C22 H22A 0.9800
C22 H22B 0.9800
C22 H22C 0.9800
C23 O3 1.287(4)
C23 N4 1.316(4)
C23 C24 1.483(4)
C24 C29 1.387(4)
C24 C25 1.400(4)
C25 C26 1.380(4)
C25 H25 0.9500
C26 C27 1.389(5)
C26 H26 0.9500
C27 O4 1.362(4)
C27 C28 1.387(5)
C28 C29 1.388(5)
C28 H28 0.9500
C29 H29 0.9500
C30 O4 1.432(6)
C30 H30A 0.9800
C30 H30B 0.9800
C30 H30C 0.9800
C31 C32 1.368(8)
C31 C36 1.422(9)
C31 Ru1 2.167(4)
C31 H31 0.9500
C32 C33 1.362(8)
C32 Ru1 2.147(4)
C32 H32 0.9500
C33 C34 1.370(9)
C33 Ru1 2.183(4)
C33 H33 0.9500
C34 C35 1.427(9)
C34 Ru1 2.175(4)
C34 H34 0.9500
C35 C36 1.385(9)
C35 Ru1 2.165(4)
C35 H35 0.9500
C36 Ru1 2.151(4)
C36 H36 0.9500
C37 C38 1.375(7)
C37 C42 1.428(7)
C37 Ru2 2.146(3)
C37 H37 0.9500
C38 C39 1.345(7)
C38 Ru2 2.167(4)
C38 H38 0.9500
C39 C40 1.385(7)
C39 Ru2 2.154(4)
C39 H39 0.9500
C40 C41 1.355(7)
C40 Ru2 2.188(4)
C40 H40 0.9500
C41 C42 1.426(7)
C41 Ru2 2.169(4)
C41 H41 0.9500
C42 Ru2 2.169(3)
C42 H42 0.9500
N1 N2 1.410(3)
N1 Ru1 2.103(2)
N3 N4 1.408(3)
N3 Ru2 2.095(2)
O1 Ru1 2.041(2)
O3 Ru2 2.061(2)
Cl1 Ru1 2.3872(9)
Cl2 Ru2 2.4040(8)

loop_
_geom_torsion_atom_site_label_1
_geom_torsion_atom_site_label_2
_geom_torsion_atom_site_label_3
_geom_torsion_atom_site_label_4
_geom_torsion
C6 C1 C2 C3 -1.8(5)
C7 C1 C2 C3 -177.1(3)
C1 C2 C3 C4 -0.4(6)
C2 C3 C4 C5 1.3(7)
C3 C4 C5 C6 0.0(8)
C4 C5 C6 C1 -2.2(8)
C2 C1 C6 C5 3.0(6)
C7 C1 C6 C5 178.5(4)
C6 C1 C7 N1 140.8(3)
C2 C1 C7 N1 -43.8(4)
C6 C1 C7 C8 -44.8(4)
C2 C1 C7 C8 130.6(3)
N1 C7 C8 N3 -83.6(4)
C1 C7 C8 N3 101.7(3)
N1 C7 C8 C9 100.9(3)
C1 C7 C8 C9 -73.7(3)
N3 C8 C9 C14 147.9(3)
C7 C8 C9 C14 -36.8(4)
N3 C8 C9 C10 -35.8(5)
C7 C8 C9 C10 139.5(3)
C14 C9 C10 C11 -1.3(5)
C8 C9 C10 C11 -177.7(3)
C9 C10 C11 C12 0.4(5)
C10 C11 C12 C13 0.0(6)
C11 C12 C13 C14 0.5(6)
C12 C13 C14 C9 -1.4(6)
C10 C9 C14 C13 1.8(5)
C8 C9 C14 C13 178.2(3)
O1 C15 C16 C21 -19.3(4)
N2 C15 C16 C21 159.8(3)
O1 C15 C16 C17 160.7(3)
N2 C15 C16 C17 -20.2(4)
C21 C16 C17 C18 -2.0(5)
C15 C16 C17 C18 178.0(3)
C16 C17 C18 C19 0.0(5)
C17 C18 C19 O2 -177.5(3)
C17 C18 C19 C20 2.3(5)
O2 C19 C20 C21 177.3(3)
C18 C19 C20 C21 -2.5(5)
C19 C20 C21 C16 0.5(5)
C17 C16 C21 C20 1.8(5)
C15 C16 C21 C20 -178.2(3)
O3 C23 C24 C29 -0.5(4)
N4 C23 C24 C29 -179.4(3)
O3 C23 C24 C25 177.9(3)
N4 C23 C24 C25 -1.1(4)
C29 C24 C25 C26 -0.6(5)
C23 C24 C25 C26 -178.9(3)
C24 C25 C26 C27 0.8(6)
C25 C26 C27 O4 179.8(4)
C25 C26 C27 C28 -0.6(7)
O4 C27 C28 C29 179.9(5)
C26 C27 C28 C29 0.3(7)
C25 C24 C29 C28 0.3(5)
C23 C24 C29 C28 178.7(3)
C27 C28 C29 C24 -0.2(6)
C36 C31 C32 C33 -1.2(6)
Ru1 C31 C32 C33 -55.2(4)
C36 C31 C32 Ru1 54.0(3)
C31 C32 C33 C34 1.8(7)
Ru1 C32 C33 C34 -53.0(4)
C31 C32 C33 Ru1 54.8(4)
C32 C33 C34 C35 -1.2(7)
Ru1 C33 C34 C35 -53.7(4)
C32 C33 C34 Ru1 52.5(4)
C33 C34 C35 C36 0.0(6)
Ru1 C34 C35 C36 -54.4(4)
C33 C34 C35 Ru1 54.4(4)
C34 C35 C36 C31 0.5(6)
Ru1 C35 C36 C31 -54.0(4)
C34 C35 C36 Ru1 54.6(4)
C32 C31 C36 C35 0.0(6)
Ru1 C31 C36 C35 54.2(4)
C32 C31 C36 Ru1 -54.3(4)
C42 C37 C38 C39 0.3(6)
Ru2 C37 C38 C39 -54.1(3)
C42 C37 C38 Ru2 54.4(3)
C37 C38 C39 C40 -1.7(6)
Ru2 C38 C39 C40 -55.4(4)
C37 C38 C39 Ru2 53.7(3)
C38 C39 C40 C41 2.7(6)
Ru2 C39 C40 C41 -52.6(3)
C38 C39 C40 Ru2 55.2(4)
C39 C40 C41 C42 -2.2(6)
Ru2 C40 C41 C42 -54.3(3)
C39 C40 C41 Ru2 52.1(3)
C40 C41 C42 C37 0.9(5)
Ru2 C41 C42 C37 -54.3(3)
C40 C41 C42 Ru2 55.1(3)
C38 C37 C42 C41 0.1(5)
Ru2 C37 C42 C41 54.8(3)
C38 C37 C42 Ru2 -54.7(3)
C1 C7 N1 N2 165.2(3)
C8 C7 N1 N2 -9.1(4)
C1 C7 N1 Ru1 -22.0(4)
C8 C7 N1 Ru1 163.7(2)
O1 C15 N2 N1 -6.2(4)
C16 C15 N2 N1 174.7(2)
C7 N1 N2 C15 177.8(3)
Ru1 N1 N2 C15 3.6(3)
C9 C8 N3 N4 163.2(3)
C7 C8 N3 N4 -12.0(4)
C9 C8 N3 Ru2 -32.3(4)
C7 C8 N3 Ru2 152.5(2)
O3 C23 N4 N3 -8.1(4)
C24 C23 N4 N3 170.7(2)
C8 N3 N4 C23 178.2(3)
Ru2 N3 N4 C23 11.1(3)
N2 C15 O1 Ru1 5.6(4)
C16 C15 O1 Ru1 -175.4(2)
C20 C19 O2 C22 -3.6(5)
C18 C19 O2 C22 176.2(3)
N4 C23 O3 Ru2 0.8(4)
C24 C23 O3 Ru2 -178.0(2)
C28 C27 O4 C30 0.1(9)
C26 C27 O4 C30 179.7(6)

loop_
_platon_squeeze_void_nr
_platon_squeeze_void_average_x
_platon_squeeze_void_average_y
_platon_squeeze_void_average_z
_platon_squeeze_void_volume
_platon_squeeze_void_count_electrons
1 0.000 -0.036 0.000 236.3 38.6
2 1.000 -0.012 0.500 236.3 38.7
